data_1571830
loop_
_publ_author_name
'Carroll, Robert C.'
'Coles, Simon J.'

_publ_section_title
;
 Statistical optimization of guest uptake in crystalline sponges: grading
 structural outcomes.
;
_journal_coeditor_code LT5068
_journal_issue 4
_journal_name_full IUCrJ
_journal_paper_doi 10.1107/S2052252524004871
_journal_volume 11
_journal_year 2024
_chemical_formula_moiety 'C37.024 H26.049 I6 N12 Zn3, 0.23(C6 H12)'
_chemical_formula_sum 'C38.4 H28.81 I6 N12 Zn3'
_chemical_formula_weight 1615.89
_chemical_name_systematic
; catena-[bis(mu-2,4,6-tri(pyridin-4-yl)-1,3,5-triazine)-hexaiodo-tri-zinc
 cyclohexane solvate
;
_space_group_crystal_system monoclinic
_space_group_IT_number 15
_space_group_name_Hall '-C 2yc'
_space_group_name_H-M_alt 'C 1 2/c 1'
_atom_sites_solution_hydrogens geom
_atom_sites_solution_primary dual
_audit_creation_date 2024-02-01
_audit_creation_method
;
Olex2 1.5-alpha
(compiled 2023.11.24 svn.r209d9fb2 for OlexSys, GUI svn.r6869)
;
_cell_angle_alpha 90
_cell_angle_beta 100.291(3)
_cell_angle_gamma 90
_cell_formula_units_Z 8
_cell_length_a 34.3373(11)
_cell_length_b 15.0894(3)
_cell_length_c 29.5872(11)
_cell_measurement_reflns_used 8602
_cell_measurement_temperature 100(2)
_cell_measurement_theta_max 73.8820
_cell_measurement_theta_min 2.6200
_cell_volume 15083.4(8)
_computing_cell_refinement 'CrysAlisPro 1.171.42.72a (Rigaku OD, 2022)'
_computing_data_collection 'CrysAlisPro 1.171.42.72a (Rigaku OD, 2022)'
_computing_data_reduction 'CrysAlisPro 1.171.42.72a (Rigaku OD, 2022)'
_computing_molecular_graphics 'Olex2 1.5-alpha (Dolomanov et al., 2009)'
_computing_publication_material 'Olex2 1.5-alpha (Dolomanov et al., 2009)'
_computing_structure_refinement 'SHELXL 2016/6 (Sheldrick, 2015)'
_computing_structure_solution 'SHELXT 2014/5 (Sheldrick, 2014)'
_diffrn_ambient_temperature 100(2)
_diffrn_detector 'hybrid pixel array detector'
_diffrn_detector_area_resol_mean 10
_diffrn_detector_dtime 0.000
_diffrn_detector_type 'Rigaku, HyPix Arc-100'
_diffrn_measured_fraction_theta_full 0.987
_diffrn_measured_fraction_theta_max 0.986
_diffrn_measurement_details
;
List of Runs (angles in degrees, time in seconds):

  # Type    Start    End  Width  t~exp~   \w     \q     \k     \f   Frames
--------------------------------------------------------------------------
  1  \w   -127.00 -91.00   0.50    4.04    -- -103.00 -40.00-169.00   72
  2  \w    -69.00 -37.00   0.50    4.04    -- -103.00  61.00 120.00   64
  3  \w    -69.00 -32.00   0.50    4.04    -- -103.00  61.00  90.00   74
  4  \w    -67.00 -36.00   0.50    4.04    -- -103.00  61.00 -30.00   62
  5  \w    -67.00 -35.00   0.50    4.04    -- -103.00  61.00 -90.00   64
  6  \w     92.00 161.00   0.50    4.04    --  101.75  40.00 -15.00  138
  7  \w     65.00 106.00   0.50    4.04    --  101.75 -94.00  30.00   82
  8  \w     33.00  67.00   0.50    4.04    --  101.75 -61.00 -30.00   68
  9  \w     29.00  54.00   0.50    4.04    --  101.75 -61.00  30.00   50
 10  \w     30.00  73.00   0.50    4.04    --  101.75 -61.00-180.00   86
 11  \w     74.00  99.00   0.50    4.04    --  101.75 -94.00 -90.00   50
 12  \w     37.00  69.00   0.50    4.04    --  101.75 -77.00-180.00   64
 13  \w     72.00 101.00   0.50    4.04    --  101.75 -77.00-180.00   58
 14  \w     38.00  64.00   0.50    4.04    --  101.75 -61.00  90.00   52
 15  \w     89.00 171.00   0.50    4.04    --  101.75  15.00 -60.00  164
 16  \w     39.00  73.00   0.50    4.04    --  101.75 -61.00-120.00   68
 17  \w     63.00  89.00   0.50    4.04    --  101.75 -77.00 -60.00   52
 18  \w     29.00  65.00   0.50    4.04    --  101.75 -61.00   0.00   72
 19  \w     30.00  56.00   0.50    4.04    --  101.75 -94.00  30.00   52
 20  \w    -15.00  14.00   0.50    1.01    --  -46.26  40.00 -15.00   58
 21  \w   -113.00 -41.00   0.50    1.01    --  -46.26 -40.00-169.00  144
 22  \w     35.00 114.00   0.50    1.01    --   46.26  40.00 -15.00  158
 23  \w      5.00  31.00   0.50    1.01    --   46.26 -40.00-169.00   52
 24  \w    -22.00  17.00   0.50    1.01    --  -46.26  19.00 120.00   78
 25  \w    -23.00  28.00   0.50    1.01    --  -46.26  19.00 -30.00  102
 26  \w    -26.00   0.00   0.50    1.01    --   46.26 -19.00  30.00   52
;
_diffrn_measurement_device 'four-circle diffractometer'
_diffrn_measurement_device_details 'Rigaku Oxford Difffraction, UG2 \k goniometer'
_diffrn_measurement_device_type
; Rigaku 007HF diffractometer equipped with Arc)Sec VHF Varimax confocal
 mirrors and a UG2 goniometer and HyPix Arc-100 detector
;
_diffrn_measurement_method 'profile data from \w-scans'
_diffrn_measurement_specimen_support 'MiTeGen loops'
_diffrn_orient_matrix_type 'CrysAlisPro convention (1999,Acta A55,543-557)'
_diffrn_orient_matrix_UB_11 0.0012364000
_diffrn_orient_matrix_UB_12 -0.0023104000
_diffrn_orient_matrix_UB_13 0.0523334000
_diffrn_orient_matrix_UB_21 -0.0393756000
_diffrn_orient_matrix_UB_22 -0.0512791000
_diffrn_orient_matrix_UB_23 -0.0075159000
_diffrn_orient_matrix_UB_31 0.0229140000
_diffrn_orient_matrix_UB_32 -0.0882182000
_diffrn_orient_matrix_UB_33 0.0029773000
_diffrn_radiation_collimation 0.3
_diffrn_radiation_monochromator 'Arc)Sec VHF Varimax focusing mirrors'
_diffrn_radiation_probe x-ray
_diffrn_radiation_type 'Cu K\a'
_diffrn_radiation_wavelength 1.54184
_diffrn_reflns_av_R_equivalents 0.0346
_diffrn_reflns_av_unetI/netI 0.0348
_diffrn_reflns_Laue_measured_fraction_full 0.987
_diffrn_reflns_Laue_measured_fraction_max 0.986
_diffrn_reflns_limit_h_max 41
_diffrn_reflns_limit_h_min -40
_diffrn_reflns_limit_k_max 9
_diffrn_reflns_limit_k_min -18
_diffrn_reflns_limit_l_max 34
_diffrn_reflns_limit_l_min -35
_diffrn_reflns_number 44524
_diffrn_reflns_point_group_measured_fraction_full 0.987
_diffrn_reflns_point_group_measured_fraction_max 0.986
_diffrn_reflns_theta_full 67.684
_diffrn_reflns_theta_max 68.250
_diffrn_reflns_theta_min 2.616
_diffrn_source 'Rotating anode'
_diffrn_source_current 30.0
_diffrn_source_power 1.2
_diffrn_source_target Cu
_diffrn_source_type 'Rigaku 007 HF'
_diffrn_source_voltage 40.0
_exptl_absorpt_coefficient_mu 20.612
_exptl_absorpt_correction_T_max 0.410
_exptl_absorpt_correction_T_min 0.149
_exptl_absorpt_correction_type analytical
_exptl_absorpt_process_details
;
CrysAlisPro 1.171.42.72a (Rigaku Oxford Diffraction, 2022)
Analytical numeric absorption correction using a multifaceted crystal
model based on expressions derived by R.C. Clark & J.S. Reid.
(Clark, R. C. & Reid, J. S. (1995). Acta Cryst. A51, 887-897)
Empirical absorption correction using spherical harmonics,
implemented in SCALE3 ABSPACK scaling algorithm.
;
_exptl_crystal_colour colourless
_exptl_crystal_colour_primary colourless
_exptl_crystal_density_diffrn 1.423
_exptl_crystal_description block
_exptl_crystal_F_000 6010
_exptl_crystal_size_max 0.21
_exptl_crystal_size_mid 0.11
_exptl_crystal_size_min 0.06
_refine_diff_density_max 1.492
_refine_diff_density_min -0.917
_refine_diff_density_rms 0.205
_refine_ls_extinction_method none
_refine_ls_goodness_of_fit_ref 1.051
_refine_ls_hydrogen_treatment constr
_refine_ls_matrix_type full
_refine_ls_number_parameters 733
_refine_ls_number_reflns 13605
_refine_ls_number_restraints 251
_refine_ls_restrained_S_all 1.055
_refine_ls_R_factor_all 0.0917
_refine_ls_R_factor_gt 0.0746
_refine_ls_shift/su_max 0.001
_refine_ls_shift/su_mean 0.000
_refine_ls_structure_factor_coef Fsqd
_refine_ls_weighting_details 'w=1/[\s^2^(Fo^2^)+(0.1664P)^2^+23.4188P] where P=(Fo^2^+2Fc^2^)/3'
_refine_ls_weighting_scheme calc
_refine_ls_wR_factor_gt 0.2339
_refine_ls_wR_factor_ref 0.2527
_reflns_Friedel_coverage 0.000
_reflns_number_gt 9808
_reflns_number_total 13605
_reflns_threshold_expression 'I > 2\s(I)'
_cod_data_source_file lt5068.cif
_cod_data_source_block 4_5_48c
_cod_original_formula_sum 'C38.40 H28.81 I6 N12 Zn3'
_cod_database_code 1571830
_shelx_shelxl_version_number 2016/6
_chemical_oxdiff_formula '(Zn3 I6 N12 H24 C36) (C15 H16 O3)2 (C6 H12)2'
_chemical_oxdiff_usercomment JP-9300-04
_shelx_space_group_comment
;
The symmetry employed for this shelxl refinement is uniquely defined
by the following loop, which should always be used as a source of
symmetry information in preference to the above space-group names.
They are only intended as comments.
;
_shelx_estimated_absorpt_t_max 0.371
_shelx_estimated_absorpt_t_min 0.098
_olex2_refinement_description
;
1. Fixed Uiso
 At 1.2 times of:
  All C(H) groups, All C(H,H) groups
2. Restrained distances
 C801-C806 = C801-C802 = C806-C805 = C805-C804 = C804-C803 = C803-C802
 1.54 with sigma of 0.02
 C809-C808 = C809-C810 = C808-C807 = C807-C812 = C812-C811 = C811-C810
 1.54 with sigma of 0.02
 C801-C805 = C801-C803 = C806-C804 = C805-C803 = C804-C802
 2.54 with sigma of 0.04
 C809-C807 = C809-C811 = C808-C812 = C807-C811 = C812-C810
 2.54 with sigma of 0.04
 I302-Zn31 \\sim I402-Zn41
 with sigma of 0.02
 I301-Zn31 \\sim I401-Zn41
 with sigma of 0.02
 Zn31-N301 \\sim Zn41-N301
 with sigma of 0.02
 C801-C806 \\sim C806-C805 \\sim C805-C804 \\sim C804-C803 \\sim C803-C802
\\sim C802-C801
 with sigma of 0.02
 I302-I301 \\sim I402-I401
 with sigma of 0.04
 C801-C803 \\sim C805-C803 \\sim C806-C802 \\sim C806-C804 \\sim C804-C802
\\sim C801-C805
 with sigma of 0.04
 I302-N301 \\sim I402-N301
 with sigma of 0.04
 I301-N301 \\sim I401-N301
 with sigma of 0.04
 I406-Zn43 \\sim I306-Zn33
 with sigma of 0.02
 I405-Zn43 \\sim I305-Zn33
 with sigma of 0.02
 Zn43-N306 \\sim Zn33-N306
 with sigma of 0.02
 Zn43-N307 \\sim Zn33-N307
 with sigma of 0.02
 I406-I405 \\sim I306-I305
 with sigma of 0.04
 I406-N306 \\sim I306-N306
 with sigma of 0.04
 I406-N307 \\sim I306-N307
 with sigma of 0.04
 I405-N306 \\sim I305-N306
 with sigma of 0.04
 I405-N307 \\sim I305-N307
 with sigma of 0.04
 I303-Zn32 \\sim I403-Zn42
 with sigma of 0.02
 I304-Zn32 \\sim I404-Zn42
 with sigma of 0.02
 Zn32-N305 \\sim Zn42-N305
 with sigma of 0.02
 I303-I304 \\sim I403-I404
 with sigma of 0.04
 I303-N305 \\sim I403-N305
 with sigma of 0.04
 I304-N305 \\sim I404-N305
 with sigma of 0.04
 I503-Zn52 \\sim I504-Zn52
 with sigma of 0.02
 Zn32-N305 \\sim Zn52-N305
 with sigma of 0.02
 C809-C808 \\sim C808-C807 \\sim C807-C812 \\sim C812-C811 \\sim C811-C810
\\sim C810-C809
 with sigma of 0.02
 C809-C811 \\sim C807-C811 \\sim C808-C810 \\sim C808-C812 \\sim C812-C810
\\sim C809-C807
 with sigma of 0.04
3. Uiso/Uaniso restraints and constraints
C801 \\sim C806 \\sim C805 \\sim C804 \\sim C803 \\sim C802: within 2A with
sigma of 0.04 and sigma for terminal atoms of 0.08 within 2A
C809 \\sim C808 \\sim C807 \\sim C812 \\sim C811 \\sim C810: within 2A with
sigma of 0.04 and sigma for terminal atoms of 0.08 within 2A
4. Rigid body (RIGU) restrains
 C801, C806, C805, C804, C803, C802
 with sigma for 1-2 distances of 0.004 and sigma for 1-3 distances of 0.004
 C809, C808, C807, C812, C811, C810
 with sigma for 1-2 distances of 0.004 and sigma for 1-3 distances of 0.004
5. Others
 1*[Sof(I406)+Sof(I405)+Sof(Zn43)]+1*[Sof(I306)+Sof(Zn33)+Sof(I305)]+1*
 [Sof(I505)+Sof(I506)+Sof(Zn53)]=1 with esd of 0.00001
 Sof(I406)=Sof(I405)=Sof(Zn43)=FVAR(1)
 Sof(I306)=Sof(Zn33)=Sof(I305)=FVAR(2)
 Sof(I505)=Sof(I506)=Sof(Zn53)=FVAR(3)
 Fixed Sof: I303(0.57364) I304(0.57364) I302(0.53776) Zn32(0.57364)
 I301(0.53776) Zn31(0.53776) I402(0.40707) Zn41(0.40707) I401(0.40707)
 I502(0.05514) I501(0.05514) Zn51(0.05514) Zn42(0.37043) I403(0.37043)
 I404(0.37043) I503(0.05595) I504(0.05595) Zn52(0.05595) C809(0.17074)
 H80A(0.17074) H80B(0.17074) C808(0.17074) H80C(0.17074) H80D(0.17074)
 C807(0.17074) H80E(0.17074) H80F(0.17074) C812(0.17074) H81A(0.17074)
 H81B(0.17074) C811(0.17074) H81C(0.17074) H81D(0.17074) C810(0.17074)
 H81E(0.17074) H81F(0.17074) C801(0.22982) H80G(0.22982) H80H(0.22982)
 C806(0.22982) H80I(0.22982) H80J(0.22982) C805(0.22982) H80K(0.22982)
 H80L(0.22982) C804(0.22982) H80M(0.22982) H80N(0.22982) C803(0.22982)
 H80P(0.22982) H80O(0.22982) C802(0.22982) H80Q(0.22982) H80R(0.22982)
 Fixed Uiso: I502(0.08) I501(0.08) Zn51(0.08) I505(0.08) I506(0.08) Zn53(0.08)
 I503(0.08) I504(0.08) Zn52(0.08)
6.a Secondary CH2 refined with riding coordinates:
 C809(H80A,H80B), C808(H80C,H80D), C807(H80E,H80F), C812(H81A,H81B), C811(H81C,
 H81D), C810(H81E,H81F), C801(H80G,H80H), C806(H80I,H80J), C805(H80K,H80L),
 C804(H80M,H80N), C803(H80P,H80O), C802(H80Q,H80R)
6.b Aromatic/amide H refined with riding coordinates:
 C335(H335), C336(H336), C333(H333), C311(H311), C310(H310), C331(H331),
 C332(H332), C304(H304), C330(H330), C315(H315), C302(H302), C305(H305),
 C301(H301), C328(H328), C320(H320), C322(H322), C313(H313), C314(H314),
 C319(H319), C323(H323), C312(H312), C318(H318), C317(H317), C329(H329)
;
_olex2_submission_original_sample_id 4_5_48c
_olex2_submission_special_instructions 'No special instructions were received'
_oxdiff_exptl_absorpt_empirical_details
;
Empirical correction (ABSPACK) includes:
- Absorption correction using spherical harmonics
- Frame scaling
- Detector area scaling
- B-factor correction
;
_oxdiff_exptl_absorpt_empirical_full_max 3.392
_oxdiff_exptl_absorpt_empirical_full_min 0.405

loop_
_space_group_symop_operation_xyz
'x, y, z'
'-x, y, -z+1/2'
'x+1/2, y+1/2, z'
'-x+1/2, y+1/2, -z+1/2'
'-x, -y, -z'
'x, -y, z-1/2'
'-x+1/2, -y+1/2, -z'
'x+1/2, -y+1/2, z-1/2'

loop_
_atom_site_label
_atom_site_type_symbol
_atom_site_fract_x
_atom_site_fract_y
_atom_site_fract_z
_atom_site_U_iso_or_equiv
_atom_site_adp_type
_atom_site_occupancy
_atom_site_site_symmetry_order
_atom_site_calc_flag
_atom_site_refinement_flags_posn
_atom_site_refinement_flags_adp
_atom_site_refinement_flags_occupancy
_atom_site_disorder_assembly
_atom_site_disorder_group
I303 I 0.61502(9) -0.23823(17) 0.05329(11) 0.0750(5) Uani 0.5736 1 d D . P A 1
I304 I 0.52522(8) -0.1550(2) 0.13984(7) 0.0799(6) Uani 0.5736 1 d D . P A 1
I302 I 0.8771(2) -0.2365(4) 0.4333(4) 0.219(4) Uani 0.5378 1 d D . P B 1
I406 I 0.62497(9) 0.65580(17) 0.19165(10) 0.1066(7) Uani 0.475(3) 1 d D . P C 1
Zn32 Zn 0.57973(15) -0.1258(4) 0.09438(18) 0.0594(9) Uani 0.5736 1 d D . P A 1
I405 I 0.73014(9) 0.7318(2) 0.29477(14) 0.1205(9) Uani 0.475(3) 1 d D . P C 1
I301 I 0.83866(12) -0.0421(3) 0.53720(15) 0.171(2) Uani 0.5378 1 d D . P B 1
Zn31 Zn 0.8633(3) -0.0844(6) 0.4630(3) 0.122(2) Uani 0.5378 1 d D . P B 1
Zn43 Zn 0.66971(14) 0.6373(4) 0.26889(17) 0.0843(11) Uani 0.475(3) 1 d D . P C 1
N312 N 0.56042(19) 1.0242(4) 0.5492(2) 0.0713(15) Uani 1 1 d . . . . .
N308 N 0.5661(2) 0.7773(4) 0.4400(2) 0.0802(18) Uani 1 1 d . . . . .
N305 N 0.6200(2) -0.0507(4) 0.1408(2) 0.0812(18) Uani 1 1 d D . . . .
N302 N 0.73231(19) 0.1894(4) 0.3166(2) 0.0779(17) Uani 1 1 d . . . . .
N303 N 0.71890(18) 0.0528(4) 0.2772(2) 0.0788(18) Uani 1 1 d . . . . .
N309 N 0.5333(2) 0.6436(4) 0.4181(3) 0.086(2) Uani 1 1 d . . . . .
N304 N 0.68188(19) 0.1803(4) 0.2510(3) 0.0800(18) Uani 1 1 d . . . . .
N310 N 0.5139(2) 0.7330(4) 0.4768(2) 0.0787(18) Uani 1 1 d . . . . .
N311 N 0.4153(3) 0.4862(6) 0.4583(4) 0.115(3) Uani 1 1 d . . . . .
C335 C 0.5239(2) 0.8914(5) 0.5289(3) 0.0722(19) Uani 1 1 d . . . . .
H335 H 0.503379 0.852260 0.533690 0.087 Uiso 1 1 calc R U . . .
C326 C 0.5426(2) 0.7889(5) 0.4693(3) 0.073(2) Uani 1 1 d . . . . .
C334 C 0.5470(2) 0.8719(5) 0.4968(3) 0.0729(19) Uani 1 1 d . . . . .
C327 C 0.4780(3) 0.5992(5) 0.4536(3) 0.083(2) Uani 1 1 d . . . . .
N301 N 0.8256(3) -0.0291(5) 0.4079(4) 0.127(4) Uani 1 1 d D . . . .
C308 C 0.7048(2) 0.2247(5) 0.2843(3) 0.079(2) Uani 1 1 d . . . . .
C336 C 0.5309(2) 0.9686(5) 0.5541(3) 0.0719(18) Uani 1 1 d . . . . .
H336 H 0.514275 0.982856 0.575569 0.086 Uiso 1 1 calc R U . . .
N306 N 0.6863(3) 0.5026(5) 0.2788(4) 0.120(3) Uani 1 1 d D . . . .
C325 C 0.5106(3) 0.6610(5) 0.4495(3) 0.081(2) Uani 1 1 d . . . . .
C309 C 0.6673(2) 0.0431(4) 0.2102(3) 0.074(2) Uani 1 1 d . . . . .
C307 C 0.6909(2) 0.0939(5) 0.2483(3) 0.077(2) Uani 1 1 d . . . . .
C333 C 0.5761(3) 0.9330(6) 0.4897(3) 0.089(2) Uani 1 1 d . . . . .
H333 H 0.592038 0.923753 0.467002 0.106 Uiso 1 1 calc R U . . .
C311 C 0.6495(3) -0.0905(5) 0.1690(3) 0.089(3) Uani 1 1 d . . . . .
H311 H 0.654091 -0.151882 0.165104 0.107 Uiso 1 1 calc R U . . .
C324 C 0.5613(3) 0.7031(6) 0.4151(3) 0.084(2) Uani 1 1 d . . . . .
C316 C 0.6995(3) 0.3221(5) 0.2847(3) 0.084(2) Uani 1 1 d . . . . .
C310 C 0.6734(3) -0.0450(5) 0.2034(3) 0.089(3) Uani 1 1 d . . . . .
H310 H 0.694452 -0.075019 0.222640 0.107 Uiso 1 1 calc R U . . .
C306 C 0.7382(2) 0.1023(4) 0.3115(3) 0.076(2) Uani 1 1 d . . . . .
C331 C 0.4624(3) 0.5945(6) 0.4912(4) 0.093(3) Uani 1 1 d . . . . .
H331 H 0.472660 0.630918 0.516773 0.112 Uiso 1 1 calc R U . . .
N307 N 0.6381(4) 0.6567(6) 0.3217(4) 0.117(3) Uani 1 1 d D . . . .
C321 C 0.5875(3) 0.6870(6) 0.3825(3) 0.092(3) Uani 1 1 d . . . . .
C303 C 0.7682(3) 0.0573(5) 0.3450(3) 0.092(3) Uani 1 1 d . . . . .
C332 C 0.5804(3) 1.0080(6) 0.5178(4) 0.091(2) Uani 1 1 d . . . . .
H332 H 0.599836 1.050317 0.513104 0.109 Uiso 1 1 calc R U . . .
C304 C 0.7923(3) 0.1030(5) 0.3801(3) 0.100(3) Uani 1 1 d . . . . .
H304 H 0.789332 0.164967 0.383869 0.121 Uiso 1 1 calc R U . . .
C330 C 0.4312(3) 0.5368(6) 0.4941(5) 0.110(4) Uani 1 1 d . . . . .
H330 H 0.420981 0.533348 0.521882 0.132 Uiso 1 1 calc R U . . .
C315 C 0.7195(3) 0.3765(6) 0.3162(5) 0.111(4) Uani 1 1 d . . . . .
H315 H 0.738061 0.352538 0.340869 0.133 Uiso 1 1 calc R U . . .
C302 C 0.7742(3) -0.0330(5) 0.3426(4) 0.122(5) Uani 1 1 d . . . . .
H302 H 0.757791 -0.066840 0.319649 0.146 Uiso 1 1 calc R U . . .
C305 C 0.8208(3) 0.0557(6) 0.4093(4) 0.123(5) Uani 1 1 d . . . . .
H305 H 0.838199 0.087927 0.432081 0.147 Uiso 1 1 calc R U . . .
C301 C 0.8034(3) -0.0743(6) 0.3728(5) 0.132(5) Uani 1 1 d . . . . .
H301 H 0.808219 -0.135645 0.369195 0.159 Uiso 1 1 calc R U . . .
C328 C 0.4617(4) 0.5500(9) 0.4147(5) 0.131(4) Uani 1 1 d . . . . .
H328 H 0.470757 0.555693 0.386297 0.157 Uiso 1 1 calc R U . . .
C320 C 0.5799(4) 0.6223(7) 0.3486(4) 0.113(3) Uani 1 1 d . . . . .
H320 H 0.556433 0.587931 0.345536 0.135 Uiso 1 1 calc R U . . .
C322 C 0.6210(5) 0.7373(8) 0.3846(5) 0.130(5) Uani 1 1 d . . . . .
H322 H 0.626504 0.784572 0.405984 0.156 Uiso 1 1 calc R U . . .
C313 C 0.6396(3) 0.0840(5) 0.1777(4) 0.122(4) Uani 1 1 d . . . . .
H313 H 0.636580 0.146593 0.177972 0.146 Uiso 1 1 calc R U . . .
C314 C 0.7134(4) 0.4679(7) 0.3135(6) 0.130(5) Uani 1 1 d . . . . .
H314 H 0.728120 0.505907 0.335795 0.156 Uiso 1 1 calc R U . . .
C319 C 0.6058(5) 0.6085(9) 0.3202(5) 0.128(4) Uani 1 1 d . . . . .
H319 H 0.600635 0.562150 0.298159 0.154 Uiso 1 1 calc R U . . .
C323 C 0.6467(5) 0.7173(8) 0.3546(6) 0.133(5) Uani 1 1 d . . . . .
H323 H 0.671171 0.748022 0.357729 0.160 Uiso 1 1 calc R U . . .
C312 C 0.6169(4) 0.0353(6) 0.1457(5) 0.141(6) Uani 1 1 d . . . . .
H312 H 0.597026 0.065211 0.124794 0.170 Uiso 1 1 calc R U . . .
C318 C 0.6647(5) 0.4496(7) 0.2496(5) 0.149(6) Uani 1 1 d . . . . .
H318 H 0.643905 0.473506 0.227387 0.179 Uiso 1 1 calc R U . . .
C317 C 0.6715(5) 0.3596(7) 0.2507(4) 0.136(5) Uani 1 1 d . . . . .
H317 H 0.656867 0.322752 0.227691 0.164 Uiso 1 1 calc R U . . .
I402 I 0.8836(3) -0.2408(5) 0.4163(5) 0.194(4) Uani 0.4071 1 d D . P B 2
Zn41 Zn 0.8690(4) -0.0969(8) 0.4519(4) 0.158(6) Uani 0.4071 1 d D . P B 2
I401 I 0.84548(17) -0.0817(4) 0.5277(3) 0.189(3) Uani 0.4071 1 d D . P B 2
I306 I 0.6482(3) 0.6756(3) 0.20396(17) 0.248(4) Uani 0.483(3) 1 d D . P C 2
Zn33 Zn 0.6854(3) 0.6407(3) 0.2850(3) 0.155(4) Uani 0.483(3) 1 d D . P C 2
I305 I 0.74817(19) 0.7163(2) 0.3201(3) 0.224(3) Uani 0.483(3) 1 d D . P C 2
I502 I 0.9029(4) -0.2311(8) 0.3937(4) 0.080 Uiso 0.0551 1 d . U P B 3
I501 I 0.8488(4) -0.1266(9) 0.5116(4) 0.080 Uiso 0.0551 1 d . U P B 3
Zn51 Zn 0.8749(12) -0.112(3) 0.4358(12) 0.080 Uiso 0.0551 1 d . U P B 3
I505 I 0.7621(5) 0.6945(13) 0.3523(5) 0.080 Uiso 0.0412(16) 1 d . U P C 3
I506 I 0.6774(4) 0.7053(12) 0.2245(6) 0.080 Uiso 0.0412(16) 1 d . U P C 3
Zn53 Zn 0.7014(12) 0.644(3) 0.3065(13) 0.080 Uiso 0.0412(16) 1 d . U P C 3
C329 C 0.4314(4) 0.4923(9) 0.4201(6) 0.135(5) Uani 1 1 d . . . . .
H329 H 0.421252 0.454437 0.395127 0.162 Uiso 1 1 calc R U . . .
Zn42 Zn 0.5766(2) -0.1232(7) 0.1003(3) 0.106(4) Uani 0.3704 1 d D . P A 2
I403 I 0.6160(2) -0.2344(4) 0.0627(2) 0.144(3) Uani 0.3704 1 d D . P A 2
I404 I 0.52118(18) -0.1522(5) 0.1407(2) 0.156(3) Uani 0.3704 1 d D . P A 2
I503 I 0.6289(5) -0.2199(12) 0.0580(6) 0.080 Uiso 0.056 1 d D U P A 3
I504 I 0.5227(7) -0.1721(13) 0.1486(9) 0.080 Uiso 0.056 1 d D U P A 3
Zn52 Zn 0.5769(8) -0.119(5) 0.0964(16) 0.080 Uiso 0.056 1 d D U P A 3
C809 C 0.5625(17) 0.331(3) 0.2325(13) 0.118(12) Uani 0.1707 1 d D U P . .
H80A H 0.536990 0.349160 0.240944 0.141 Uiso 0.1707 1 calc R U P . .
H80B H 0.584217 0.356893 0.255314 0.141 Uiso 0.1707 1 calc R U P . .
C808 C 0.5659(15) 0.229(3) 0.2323(15) 0.116(13) Uani 0.1707 1 d D U P . .
H80C H 0.591339 0.211962 0.223494 0.139 Uiso 0.1707 1 calc R U P . .
H80D H 0.565432 0.206046 0.263436 0.139 Uiso 0.1707 1 calc R U P . .
C807 C 0.5313(16) 0.190(3) 0.1980(16) 0.121(13) Uani 0.1707 1 d D U P . .
H80E H 0.533398 0.124180 0.198302 0.146 Uiso 0.1707 1 calc R U P . .
H80F H 0.505908 0.205968 0.207137 0.146 Uiso 0.1707 1 calc R U P . .
C812 C 0.5321(15) 0.224(2) 0.1493(14) 0.107(11) Uani 0.1707 1 d D U P . .
H81A H 0.556292 0.202945 0.138917 0.128 Uiso 0.1707 1 calc R U P . .
H81B H 0.508863 0.201132 0.127785 0.128 Uiso 0.1707 1 calc R U P . .
C811 C 0.5313(12) 0.326(2) 0.1487(14) 0.098(11) Uani 0.1707 1 d D U P . .
H81C H 0.505564 0.346947 0.155287 0.117 Uiso 0.1707 1 calc R U P . .
H81D H 0.533760 0.347298 0.117641 0.117 Uiso 0.1707 1 calc R U P . .
C810 C 0.5650(13) 0.366(2) 0.1842(15) 0.103(11) Uani 0.1707 1 d D U P . .
H81E H 0.590864 0.349411 0.176301 0.124 Uiso 0.1707 1 calc R U P . .
H81F H 0.562956 0.431364 0.183732 0.124 Uiso 0.1707 1 calc R U P . .
C801 C 0.6331(8) -0.065(2) 0.3075(11) 0.095(8) Uani 0.2298 1 d D U P . .
H80G H 0.657301 -0.056352 0.294245 0.115 Uiso 0.2298 1 calc R U P . .
H80H H 0.638784 -0.111361 0.331505 0.115 Uiso 0.2298 1 calc R U P . .
C806 C 0.5999(10) -0.098(3) 0.2698(12) 0.109(9) Uani 0.2298 1 d D U P . .
H80I H 0.606252 -0.158361 0.260664 0.131 Uiso 0.2298 1 calc R U P . .
H80J H 0.598586 -0.058923 0.242560 0.131 Uiso 0.2298 1 calc R U P . .
C805 C 0.5593(10) -0.099(3) 0.2843(16) 0.127(11) Uani 0.2298 1 d D U P . .
H80K H 0.558787 -0.145257 0.307769 0.153 Uiso 0.2298 1 calc R U P . .
H80L H 0.538604 -0.112491 0.257456 0.153 Uiso 0.2298 1 calc R U P . .
C804 C 0.5510(9) -0.008(2) 0.3041(16) 0.125(11) Uani 0.2298 1 d D U P . .
H80M H 0.524497 -0.007832 0.312842 0.149 Uiso 0.2298 1 calc R U P . .
H80N H 0.551663 0.038960 0.280857 0.149 Uiso 0.2298 1 calc R U P . .
C803 C 0.5832(11) 0.010(3) 0.3467(14) 0.143(12) Uani 0.2298 1 d D U P . .
H80P H 0.584845 -0.040816 0.368367 0.171 Uiso 0.2298 1 calc R U P . .
H80O H 0.576771 0.063882 0.362776 0.171 Uiso 0.2298 1 calc R U P . .
C802 C 0.6229(10) 0.021(3) 0.3295(17) 0.133(11) Uani 0.2298 1 d D U P . .
H80Q H 0.620614 0.070058 0.306776 0.160 Uiso 0.2298 1 calc R U P . .
H80R H 0.644149 0.036719 0.355601 0.160 Uiso 0.2298 1 calc R U P . .

loop_
_atom_site_aniso_label
_atom_site_aniso_U_11
_atom_site_aniso_U_22
_atom_site_aniso_U_33
_atom_site_aniso_U_23
_atom_site_aniso_U_13
_atom_site_aniso_U_12
I303 0.0873(10) 0.0442(8) 0.0906(8) -0.0028(6) 0.0084(10) 0.0021(6)
I304 0.0845(10) 0.0856(15) 0.0673(10) -0.0038(9) 0.0072(9) -0.0202(9)
I302 0.182(5) 0.0643(16) 0.327(7) 0.021(2) -0.183(5) -0.007(2)
I406 0.1534(15) 0.0568(8) 0.0998(10) 0.0081(6) -0.0038(10) 0.0096(8)
Zn32 0.068(2) 0.0397(17) 0.0638(13) 0.0015(10) -0.0050(13) 0.0000(14)
I405 0.1190(14) 0.0558(9) 0.188(2) -0.0377(10) 0.0298(13) -0.0189(8)
I301 0.1002(13) 0.231(5) 0.167(2) 0.118(3) -0.0196(13) -0.021(2)
Zn31 0.083(2) 0.086(5) 0.168(4) 0.050(3) -0.056(3) -0.030(2)
Zn43 0.1032(18) 0.0391(13) 0.104(2) -0.0072(13) 0.0006(16) 0.0029(11)
N312 0.075(4) 0.058(3) 0.073(3) -0.004(3) -0.007(3) -0.006(3)
N308 0.088(4) 0.058(3) 0.081(4) -0.005(3) -0.021(4) 0.003(3)
N305 0.079(4) 0.050(3) 0.098(4) 0.005(3) -0.029(3) 0.005(3)
N302 0.073(3) 0.044(3) 0.104(4) 0.003(3) -0.018(3) -0.010(3)
N303 0.067(3) 0.041(3) 0.111(5) 0.006(3) -0.032(3) -0.004(2)
N309 0.094(5) 0.058(4) 0.087(4) -0.007(3) -0.033(4) 0.008(3)
N304 0.077(4) 0.038(3) 0.110(5) 0.010(3) -0.024(3) -0.001(3)
N310 0.081(4) 0.056(3) 0.083(4) -0.002(3) -0.029(3) -0.002(3)
N311 0.089(5) 0.071(5) 0.158(8) 0.015(5) -0.055(6) -0.013(4)
C335 0.069(4) 0.057(4) 0.079(4) 0.003(3) -0.020(4) -0.007(3)
C326 0.079(5) 0.054(4) 0.074(4) 0.000(3) -0.021(4) -0.004(3)
C334 0.070(4) 0.058(4) 0.078(4) 0.001(3) -0.018(4) 0.001(3)
C327 0.077(5) 0.050(4) 0.104(6) 0.002(4) -0.036(5) 0.001(3)
N301 0.101(5) 0.063(4) 0.180(9) 0.036(5) -0.074(6) -0.029(4)
C308 0.078(4) 0.040(3) 0.107(5) 0.003(3) -0.013(4) -0.005(3)
C336 0.069(4) 0.063(4) 0.076(4) 0.000(3) -0.010(3) 0.000(3)
N306 0.140(8) 0.048(4) 0.167(9) 0.005(5) 0.016(7) 0.009(4)
C325 0.088(5) 0.052(4) 0.085(5) -0.001(3) -0.037(4) -0.001(4)
C309 0.068(4) 0.041(3) 0.099(5) 0.001(3) -0.024(4) -0.003(3)
C307 0.067(4) 0.043(3) 0.108(5) 0.005(3) -0.021(4) -0.008(3)
C333 0.095(6) 0.069(5) 0.099(6) -0.011(4) 0.012(5) -0.029(4)
C311 0.094(5) 0.050(4) 0.104(6) -0.004(4) -0.032(5) 0.006(4)
C324 0.089(5) 0.062(4) 0.086(5) -0.002(4) -0.025(4) 0.003(4)
C316 0.095(5) 0.042(4) 0.111(6) 0.005(4) 0.008(5) -0.001(4)
C310 0.085(5) 0.053(4) 0.110(6) 0.001(4) -0.036(4) 0.008(4)
C306 0.070(4) 0.039(3) 0.105(5) 0.004(3) -0.016(4) -0.006(3)
C331 0.084(5) 0.062(5) 0.118(7) 0.006(5) -0.026(5) -0.017(4)
N307 0.167(10) 0.060(4) 0.128(7) -0.004(4) 0.040(7) 0.023(5)
C321 0.115(7) 0.067(5) 0.088(5) 0.005(4) 0.001(5) 0.014(5)
C303 0.079(5) 0.052(4) 0.121(6) 0.011(4) -0.043(5) -0.013(3)
C332 0.089(5) 0.067(5) 0.115(7) -0.017(5) 0.012(5) -0.023(4)
C304 0.110(6) 0.048(4) 0.118(6) 0.016(4) -0.047(5) -0.019(4)
C330 0.092(6) 0.063(5) 0.150(9) 0.013(5) -0.043(6) -0.012(4)
C315 0.104(7) 0.049(4) 0.164(10) -0.005(5) -0.018(7) -0.007(4)
C302 0.102(6) 0.041(4) 0.185(10) 0.000(5) -0.077(7) -0.006(4)
C305 0.115(7) 0.063(5) 0.154(9) 0.026(5) -0.074(7) -0.035(5)
C301 0.109(7) 0.053(4) 0.194(11) 0.020(6) -0.080(8) -0.009(5)
C328 0.124(8) 0.113(9) 0.135(9) -0.029(7) -0.032(7) -0.039(7)
C320 0.140(9) 0.083(7) 0.108(7) -0.024(6) 0.004(7) 0.005(6)
C322 0.160(12) 0.084(7) 0.154(11) -0.033(7) 0.048(10) -0.041(7)
C313 0.126(7) 0.038(4) 0.164(9) -0.005(5) -0.074(7) 0.010(4)
C314 0.123(9) 0.061(5) 0.202(14) -0.036(7) 0.018(9) -0.024(6)
C319 0.170(12) 0.088(7) 0.131(10) -0.023(7) 0.037(9) -0.009(8)
C323 0.168(13) 0.076(7) 0.168(12) -0.009(7) 0.064(11) -0.018(7)
C312 0.150(9) 0.049(4) 0.175(10) 0.005(5) -0.107(9) 0.004(5)
C318 0.219(16) 0.054(5) 0.150(10) -0.014(6) -0.035(10) 0.032(7)
C317 0.200(13) 0.053(5) 0.129(9) 0.001(5) -0.045(9) 0.024(6)
I402 0.136(2) 0.0457(15) 0.343(10) 0.023(3) -0.111(4) -0.0007(14)
Zn41 0.124(7) 0.057(3) 0.235(12) 0.041(5) -0.122(7) -0.023(4)
I401 0.129(3) 0.160(4) 0.235(5) 0.102(3) -0.085(3) -0.045(3)
I306 0.496(10) 0.109(3) 0.177(4) 0.077(2) 0.164(5) 0.157(4)
Zn33 0.289(11) 0.0385(17) 0.165(6) 0.004(4) 0.113(7) 0.020(5)
I305 0.275(6) 0.0723(19) 0.382(9) -0.088(3) 0.219(6) -0.070(3)
C329 0.123(9) 0.106(9) 0.154(11) -0.037(8) -0.037(8) -0.045(7)
Zn42 0.100(6) 0.059(4) 0.129(6) 0.009(4) -0.064(4) -0.015(4)
I403 0.150(4) 0.0526(17) 0.190(5) -0.021(2) -0.077(3) 0.0186(18)
I404 0.155(4) 0.142(5) 0.144(4) 0.014(3) -0.048(3) -0.079(3)
C809 0.11(3) 0.10(2) 0.15(3) 0.03(2) 0.02(2) 0.00(2)
C808 0.10(3) 0.09(2) 0.15(3) 0.04(2) 0.03(2) 0.00(2)
C807 0.11(3) 0.09(2) 0.16(3) 0.04(2) 0.02(2) 0.00(2)
C812 0.09(2) 0.08(2) 0.15(3) 0.031(19) 0.02(2) 0.013(17)
C811 0.07(2) 0.08(2) 0.14(3) 0.041(19) 0.029(19) 0.011(16)
C810 0.09(2) 0.07(2) 0.14(3) 0.029(18) 0.015(19) 0.026(17)
C801 0.13(2) 0.074(16) 0.099(18) 0.031(14) 0.054(15) -0.012(15)
C806 0.14(2) 0.084(19) 0.11(2) -0.001(16) 0.053(16) -0.012(17)
C805 0.13(2) 0.11(2) 0.15(3) -0.01(2) 0.053(19) -0.028(19)
C804 0.11(2) 0.10(2) 0.18(3) 0.01(2) 0.076(18) -0.019(18)
C803 0.14(2) 0.13(3) 0.18(3) -0.04(2) 0.085(19) -0.04(2)
C802 0.13(2) 0.12(2) 0.17(3) -0.041(19) 0.067(19) -0.043(18)

loop_
_atom_type_symbol
_atom_type_description
_atom_type_scat_dispersion_real
_atom_type_scat_dispersion_imag
_atom_type_scat_source
C C 0.0181 0.0091 'International Tables Vol C Tables 4.2.6.8 and 6.1.1.4'
H H 0.0000 0.0000 'International Tables Vol C Tables 4.2.6.8 and 6.1.1.4'
I I -0.3257 6.8362 'International Tables Vol C Tables 4.2.6.8 and 6.1.1.4'
N N 0.0311 0.0180 'International Tables Vol C Tables 4.2.6.8 and 6.1.1.4'
Zn Zn -1.5491 0.6778 'International Tables Vol C Tables 4.2.6.8 and 6.1.1.4'

loop_
_exptl_crystal_face_index_h
_exptl_crystal_face_index_k
_exptl_crystal_face_index_l
_exptl_crystal_face_perp_dist
-1 0 0 0.0443
1 0 0 0.0681
1 -1 0 0.0649
1 1 0 0.0939
0 0 1 0.0210
0 0 -1 0.0380
-1 0 1 0.0198
1 0 -1 0.0559
2 0 1 0.0587
-2 0 -1 0.0484
2 1 -2 0.0835

loop_
_geom_angle_atom_site_label_1
_geom_angle_atom_site_label_2
_geom_angle_atom_site_label_3
_geom_angle
_geom_angle_site_symmetry_1
_geom_angle_site_symmetry_3
_geom_angle_publ_flag
I303 Zn32 I304 127.2(2) . . ?
N312 Zn32 I303 108.3(3) 6_565 . ?
N312 Zn32 I304 106.9(3) 6_565 . ?
N312 Zn32 N305 96.9(3) 6_565 . ?
N305 Zn32 I303 111.3(3) . . ?
N305 Zn32 I304 102.1(3) . . ?
I302 Zn31 I301 129.2(5) . . ?
N311 Zn31 I302 102.8(5) 3_545 . ?
N311 Zn31 I301 110.1(6) 3_545 . ?
N301 Zn31 I302 102.8(5) . . ?
N301 Zn31 I301 108.5(5) . . ?
N301 Zn31 N311 99.4(5) . 3_545 ?
I405 Zn43 I406 123.1(3) . . ?
N306 Zn43 I406 109.7(4) . . ?
N306 Zn43 I405 108.3(4) . . ?
N307 Zn43 I406 110.4(4) . . ?
N307 Zn43 I405 101.8(4) . . ?
N307 Zn43 N306 101.3(5) . . ?
Zn32 N312 Zn42 5.9(3) 6_566 6_566 ?
C336 N312 Zn32 123.6(6) . 6_566 ?
C336 N312 Zn42 117.8(6) . 6_566 ?
C336 N312 Zn52 119.5(9) . 6_566 ?
C332 N312 Zn32 117.5(6) . 6_566 ?
C332 N312 C336 118.4(7) . . ?
C332 N312 Zn42 123.2(6) . 6_566 ?
C332 N312 Zn52 121.5(9) . 6_566 ?
C326 N308 C324 116.8(8) . . ?
C311 N305 Zn32 120.2(5) . . ?
C311 N305 Zn42 121.0(6) . . ?
C311 N305 Zn52 123(2) . . ?
C312 N305 Zn32 123.4(5) . . ?
C312 N305 C311 116.3(7) . . ?
C312 N305 Zn42 121.8(6) . . ?
C312 N305 Zn52 120(2) . . ?
C308 N302 C306 114.4(6) . . ?
C307 N303 C306 115.7(6) . . ?
C324 N309 C325 115.5(7) . . ?
C308 N304 C307 114.9(6) . . ?
C326 N310 C325 113.3(8) . . ?
C330 N311 Zn31 117.6(11) . 3_455 ?
C330 N311 Zn41 129.2(12) . 3_455 ?
C330 N311 Zn51 145.1(14) . 3_455 ?
C330 N311 C329 117.2(10) . . ?
C329 N311 Zn31 124.8(8) . 3_455 ?
C329 N311 Zn41 113.7(9) . 3_455 ?
C329 N311 Zn51 97.6(11) . 3_455 ?
C334 C335 H335 120.3 . . ?
C334 C335 C336 119.4(7) . . ?
C336 C335 H335 120.3 . . ?
N308 C326 N310 125.9(7) . . ?
N308 C326 C334 117.7(7) . . ?
N310 C326 C334 116.3(8) . . ?
C335 C334 C326 123.1(7) . . ?
C335 C334 C333 118.5(7) . . ?
C333 C334 C326 118.4(8) . . ?
C331 C327 C325 122.0(8) . . ?
C331 C327 C328 120.1(10) . . ?
C328 C327 C325 117.7(11) . . ?
C305 N301 Zn31 116.0(7) . . ?
C305 N301 C301 117.8(8) . . ?
C305 N301 Zn41 123.4(7) . . ?
C305 N301 Zn51 131.2(12) . . ?
C301 N301 Zn31 126.0(7) . . ?
C301 N301 Zn41 118.5(8) . . ?
C301 N301 Zn51 107.4(12) . . ?
N302 C308 C316 117.7(7) . . ?
N304 C308 N302 125.6(6) . . ?
N304 C308 C316 116.6(7) . . ?
N312 C336 C335 121.9(8) . . ?
N312 C336 H336 119.1 . . ?
C335 C336 H336 119.1 . . ?
C314 N306 Zn43 127.3(8) . . ?
C314 N306 Zn33 109.7(8) . . ?
C314 N306 Zn53 90.5(12) . . ?
C318 N306 Zn43 112.8(8) . . ?
C318 N306 C314 119.6(9) . . ?
C318 N306 Zn33 130.5(9) . . ?
C318 N306 Zn53 149.8(13) . . ?
N309 C325 N310 125.2(8) . . ?
N309 C325 C327 118.3(7) . . ?
N310 C325 C327 116.5(10) . . ?
C310 C309 C307 122.5(6) . . ?
C310 C309 C313 116.1(7) . . ?
C313 C309 C307 121.2(6) . . ?
N303 C307 N304 124.3(7) . . ?
N303 C307 C309 119.1(6) . . ?
N304 C307 C309 116.6(6) . . ?
C334 C333 H333 121.7 . . ?
C332 C333 C334 116.6(9) . . ?
C332 C333 H333 121.7 . . ?
N305 C311 H311 119.2 . . ?
N305 C311 C310 121.7(7) . . ?
C310 C311 H311 119.2 . . ?
N308 C324 C321 118.5(9) . . ?
N309 C324 N308 123.3(10) . . ?
N309 C324 C321 118.2(8) . . ?
C315 C316 C308 124.4(8) . . ?
C315 C316 C317 117.5(8) . . ?
C317 C316 C308 118.1(8) . . ?
C309 C310 C311 120.5(7) . . ?
C309 C310 H310 119.7 . . ?
C311 C310 H310 119.7 . . ?
N302 C306 C303 118.6(7) . . ?
N303 C306 N302 124.7(6) . . ?
N303 C306 C303 116.7(6) . . ?
C327 C331 H331 119.4 . . ?
C327 C331 C330 121.1(10) . . ?
C330 C331 H331 119.4 . . ?
C319 N307 Zn43 116.5(9) . . ?
C319 N307 C323 118.6(12) . . ?
C319 N307 Zn33 129.4(9) . . ?
C319 N307 Zn53 139.7(14) . . ?
C323 N307 Zn43 124.8(10) . . ?
C323 N307 Zn33 111.2(10) . . ?
C323 N307 Zn53 96.1(14) . . ?
C320 C321 C324 122.6(11) . . ?
C322 C321 C324 119.4(9) . . ?
C322 C321 C320 118.0(11) . . ?
C304 C303 C306 122.0(7) . . ?
C302 C303 C306 121.0(7) . . ?
C302 C303 C304 117.0(7) . . ?
N312 C332 C333 125.1(8) . . ?
N312 C332 H332 117.5 . . ?
C333 C332 H332 117.5 . . ?
C303 C304 H304 120.9 . . ?
C305 C304 C303 118.2(8) . . ?
C305 C304 H304 120.9 . . ?
N311 C330 C331 120.9(13) . . ?
N311 C330 H330 119.5 . . ?
C331 C330 H330 119.5 . . ?
C316 C315 H315 119.6 . . ?
C316 C315 C314 120.8(11) . . ?
C314 C315 H315 119.6 . . ?
C303 C302 H302 119.6 . . ?
C301 C302 C303 120.9(8) . . ?
C301 C302 H302 119.6 . . ?
N301 C305 C304 124.7(8) . . ?
N301 C305 H305 117.6 . . ?
C304 C305 H305 117.6 . . ?
N301 C301 C302 121.1(9) . . ?
N301 C301 H301 119.4 . . ?
C302 C301 H301 119.4 . . ?
C327 C328 H328 122.1 . . ?
C329 C328 C327 115.8(14) . . ?
C329 C328 H328 122.1 . . ?
C321 C320 H320 120.0 . . ?
C319 C320 C321 120.1(13) . . ?
C319 C320 H320 120.0 . . ?
C321 C322 H322 120.9 . . ?
C321 C322 C323 118.2(11) . . ?
C323 C322 H322 120.9 . . ?
C309 C313 H313 120.2 . . ?
C312 C313 C309 119.5(7) . . ?
C312 C313 H313 120.2 . . ?
N306 C314 C315 120.0(11) . . ?
N306 C314 H314 120.0 . . ?
C315 C314 H314 120.0 . . ?
N307 C319 C320 122.5(12) . . ?
N307 C319 H319 118.8 . . ?
C320 C319 H319 118.8 . . ?
N307 C323 C322 122.2(13) . . ?
N307 C323 H323 118.9 . . ?
C322 C323 H323 118.9 . . ?
N305 C312 C313 125.1(8) . . ?
N305 C312 H312 117.4 . . ?
C313 C312 H312 117.4 . . ?
N306 C318 H318 119.6 . . ?
N306 C318 C317 120.8(12) . . ?
C317 C318 H318 119.6 . . ?
C316 C317 H317 119.5 . . ?
C318 C317 C316 120.9(11) . . ?
C318 C317 H317 119.5 . . ?
N311 Zn41 N301 102.8(6) 3_545 . ?
N311 Zn41 I402 111.5(7) 3_545 . ?
N311 Zn41 I401 103.6(7) 3_545 . ?
N301 Zn41 I402 109.8(6) . . ?
N301 Zn41 I401 101.9(6) . . ?
I402 Zn41 I401 124.9(7) . . ?
N306 Zn33 N307 100.5(5) . . ?
N306 Zn33 I306 97.8(4) . . ?
N306 Zn33 I305 117.7(5) . . ?
N307 Zn33 I306 99.0(4) . . ?
N307 Zn33 I305 114.7(4) . . ?
I305 Zn33 I306 123.1(3) . . ?
N311 Zn51 N301 98.4(17) 3_545 . ?
N311 Zn51 I502 112.6(16) 3_545 . ?
N311 Zn51 I501 95.8(14) 3_545 . ?
N301 Zn51 I502 125.3(17) . . ?
N301 Zn51 I501 90.7(13) . . ?
I502 Zn51 I501 127.1(17) . . ?
N306 Zn53 I505 128(2) . . ?
N306 Zn53 I506 89.1(13) . . ?
N307 Zn53 N306 89.2(15) . . ?
N307 Zn53 I505 128.2(19) . . ?
N307 Zn53 I506 89.9(14) . . ?
I505 Zn53 I506 120.9(18) . . ?
N311 C329 C328 124.7(11) . . ?
N311 C329 H329 117.7 . . ?
C328 C329 H329 117.7 . . ?
N312 Zn42 I403 104.1(4) 6_565 . ?
N312 Zn42 I404 110.1(5) 6_565 . ?
N305 Zn42 N312 96.4(5) . 6_565 ?
N305 Zn42 I403 102.8(4) . . ?
N305 Zn42 I404 110.8(5) . . ?
I404 Zn42 I403 128.0(5) . . ?
N312 Zn52 N305 100(3) 6_565 . ?
N312 Zn52 I503 103.3(15) 6_565 . ?
N312 Zn52 I504 117.8(19) 6_565 . ?
N305 Zn52 I503 95.4(12) . . ?
N305 Zn52 I504 105.5(14) . . ?
I504 Zn52 I503 129(3) . . ?
H80A C809 H80B 108.4 . . ?
C808 C809 H80A 110.0 . . ?
C808 C809 H80B 110.0 . . ?
C810 C809 H80A 110.0 . . ?
C810 C809 H80B 110.0 . . ?
C810 C809 C808 108(2) . . ?
C809 C808 H80C 109.7 . . ?
C809 C808 H80D 109.7 . . ?
H80C C808 H80D 108.2 . . ?
C807 C808 C809 109.9(19) . . ?
C807 C808 H80C 109.7 . . ?
C807 C808 H80D 109.7 . . ?
C808 C807 H80E 109.6 . . ?
C808 C807 H80F 109.6 . . ?
H80E C807 H80F 108.1 . . ?
C812 C807 C808 110.2(19) . . ?
C812 C807 H80E 109.6 . . ?
C812 C807 H80F 109.6 . . ?
C807 C812 H81A 109.6 . . ?
C807 C812 H81B 109.6 . . ?
H81A C812 H81B 108.1 . . ?
C811 C812 C807 110.3(18) . . ?
C811 C812 H81A 109.6 . . ?
C811 C812 H81B 109.6 . . ?
C812 C811 H81C 109.2 . . ?
C812 C811 H81D 109.2 . . ?
C812 C811 C810 111.9(18) . . ?
H81C C811 H81D 107.9 . . ?
C810 C811 H81C 109.2 . . ?
C810 C811 H81D 109.2 . . ?
C809 C810 C811 110.0(18) . . ?
C809 C810 H81E 109.7 . . ?
C809 C810 H81F 109.7 . . ?
C811 C810 H81E 109.7 . . ?
C811 C810 H81F 109.7 . . ?
H81E C810 H81F 108.2 . . ?
H80G C801 H80H 107.8 . . ?
C806 C801 H80G 109.0 . . ?
C806 C801 H80H 109.0 . . ?
C806 C801 C802 112.9(19) . . ?
C802 C801 H80G 109.0 . . ?
C802 C801 H80H 109.0 . . ?
C801 C806 H80I 108.9 . . ?
C801 C806 H80J 108.9 . . ?
C801 C806 C805 113.3(17) . . ?
H80I C806 H80J 107.7 . . ?
C805 C806 H80I 108.9 . . ?
C805 C806 H80J 108.9 . . ?
C806 C805 H80K 109.7 . . ?
C806 C805 H80L 109.7 . . ?
C806 C805 C804 109.8(17) . . ?
H80K C805 H80L 108.2 . . ?
C804 C805 H80K 109.7 . . ?
C804 C805 H80L 109.7 . . ?
C805 C804 H80M 110.1 . . ?
C805 C804 H80N 110.1 . . ?
C805 C804 C803 108.1(18) . . ?
H80M C804 H80N 108.4 . . ?
C803 C804 H80M 110.1 . . ?
C803 C804 H80N 110.1 . . ?
C804 C803 H80P 110.3 . . ?
C804 C803 H80O 110.3 . . ?
C804 C803 C802 107.1(18) . . ?
H80P C803 H80O 108.5 . . ?
C802 C803 H80P 110.3 . . ?
C802 C803 H80O 110.3 . . ?
C801 C802 C803 108.9(17) . . ?
C801 C802 H80Q 109.9 . . ?
C801 C802 H80R 109.9 . . ?
C803 C802 H80Q 109.9 . . ?
C803 C802 H80R 109.9 . . ?
H80Q C802 H80R 108.3 . . ?

loop_
_geom_bond_atom_site_label_1
_geom_bond_atom_site_label_2
_geom_bond_distance
_geom_bond_site_symmetry_2
_geom_bond_publ_flag
I303 Zn32 2.520(5) . ?
I304 Zn32 2.531(5) . ?
I302 Zn31 2.532(9) . ?
I406 Zn43 2.531(5) . ?
Zn32 N312 2.064(9) 6_565 ?
Zn32 N305 2.099(8) . ?
I405 Zn43 2.522(5) . ?
I301 Zn31 2.570(9) . ?
Zn31 N311 2.107(14) 3_545 ?
Zn31 N301 2.069(10) . ?
Zn43 N306 2.117(10) . ?
Zn43 N307 2.077(12) . ?
N312 C336 1.345(10) . ?
N312 C332 1.274(12) . ?
N312 Zn42 2.128(13) 6_566 ?
N312 Zn52 2.01(8) 6_566 ?
N308 C326 1.299(11) . ?
N308 C324 1.334(11) . ?
N305 C311 1.335(9) . ?
N305 C312 1.311(11) . ?
N305 Zn42 2.053(10) . ?
N305 Zn52 2.070(18) . ?
N302 C308 1.329(10) . ?
N302 C306 1.343(9) . ?
N303 C307 1.321(9) . ?
N303 C306 1.336(10) . ?
N309 C325 1.342(13) . ?
N309 C324 1.332(12) . ?
N304 C308 1.326(10) . ?
N304 C307 1.346(9) . ?
N310 C326 1.344(11) . ?
N310 C325 1.345(10) . ?
N311 C330 1.341(15) . ?
N311 Zn41 2.008(17) 3_455 ?
N311 Zn51 2.06(4) 3_455 ?
N311 C329 1.344(19) . ?
C335 H335 0.9500 . ?
C335 C334 1.372(12) . ?
C335 C336 1.381(11) . ?
C326 C334 1.487(11) . ?
C334 C333 1.404(12) . ?
C327 C325 1.478(13) . ?
C327 C331 1.320(14) . ?
C327 C328 1.402(14) . ?
N301 C305 1.292(13) . ?
N301 C301 1.355(13) . ?
N301 Zn41 2.067(12) . ?
N301 Zn51 2.15(4) . ?
C308 C316 1.482(10) . ?
C336 H336 0.9500 . ?
N306 C314 1.358(18) . ?
N306 C318 1.308(16) . ?
N306 Zn33 2.093(9) . ?
N306 Zn53 2.31(5) . ?
C309 C307 1.479(10) . ?
C309 C310 1.367(11) . ?
C309 C313 1.373(11) . ?
C333 H333 0.9500 . ?
C333 C332 1.397(12) . ?
C311 H311 0.9500 . ?
C311 C310 1.373(11) . ?
C324 C321 1.453(14) . ?
C316 C315 1.337(14) . ?
C316 C317 1.380(14) . ?
C310 H310 0.9500 . ?
C306 C303 1.464(10) . ?
C331 H331 0.9500 . ?
C331 C330 1.396(14) . ?
N307 C319 1.320(17) . ?
N307 C323 1.330(17) . ?
N307 Zn33 2.123(12) . ?
N307 Zn53 2.31(4) . ?
C321 C320 1.389(14) . ?
C321 C322 1.369(16) . ?
C303 C304 1.390(11) . ?
C303 C302 1.381(12) . ?
C332 H332 0.9500 . ?
C304 H304 0.9500 . ?
C304 C305 1.383(12) . ?
C330 H330 0.9500 . ?
C315 H315 0.9500 . ?
C315 C314 1.396(15) . ?
C302 H302 0.9500 . ?
C302 C301 1.370(12) . ?
C305 H305 0.9500 . ?
C301 H301 0.9500 . ?
C328 H328 0.9500 . ?
C328 C329 1.39(2) . ?
C320 H320 0.9500 . ?
C320 C319 1.344(18) . ?
C322 H322 0.9500 . ?
C322 C323 1.392(19) . ?
C313 H313 0.9500 . ?
C313 C312 1.334(12) . ?
C314 H314 0.9500 . ?
C319 H319 0.9500 . ?
C323 H323 0.9500 . ?
C312 H312 0.9500 . ?
C318 H318 0.9500 . ?
C318 C317 1.379(14) . ?
C317 H317 0.9500 . ?
I402 Zn41 2.503(11) . ?
Zn41 I401 2.524(13) . ?
I306 Zn33 2.561(9) . ?
Zn33 I305 2.496(9) . ?
I502 Zn51 2.48(4) . ?
I501 Zn51 2.57(3) . ?
I505 Zn53 2.40(4) . ?
I506 Zn53 2.59(4) . ?
C329 H329 0.9500 . ?
Zn42 I403 2.535(10) . ?
Zn42 I404 2.460(10) . ?
I503 Zn52 2.74(4) . ?
I504 Zn52 2.74(4) . ?
C809 H80A 0.9900 . ?
C809 H80B 0.9900 . ?
C809 C808 1.544(13) . ?
C809 C810 1.537(13) . ?
C808 H80C 0.9900 . ?
C808 H80D 0.9900 . ?
C808 C807 1.540(13) . ?
C807 H80E 0.9900 . ?
C807 H80F 0.9900 . ?
C807 C812 1.537(13) . ?
C812 H81A 0.9900 . ?
C812 H81B 0.9900 . ?
C812 C811 1.537(13) . ?
C811 H81C 0.9900 . ?
C811 H81D 0.9900 . ?
C811 C810 1.540(13) . ?
C810 H81E 0.9900 . ?
C810 H81F 0.9900 . ?
C801 H80G 0.9900 . ?
C801 H80H 0.9900 . ?
C801 C806 1.525(13) . ?
C801 C802 1.528(13) . ?
C806 H80I 0.9900 . ?
C806 H80J 0.9900 . ?
C806 C805 1.528(13) . ?
C805 H80K 0.9900 . ?
C805 H80L 0.9900 . ?
C805 C804 1.536(13) . ?
C804 H80M 0.9900 . ?
C804 H80N 0.9900 . ?
C804 C803 1.543(13) . ?
C803 H80P 0.9900 . ?
C803 H80O 0.9900 . ?
C803 C802 1.550(13) . ?
C802 H80Q 0.9900 . ?
C802 H80R 0.9900 . ?

loop_
_geom_torsion_atom_site_label_1
_geom_torsion_atom_site_label_2
_geom_torsion_atom_site_label_3
_geom_torsion_atom_site_label_4
_geom_torsion
_geom_torsion_site_symmetry_1
_geom_torsion_site_symmetry_2
_geom_torsion_site_symmetry_3
_geom_torsion_site_symmetry_4
_geom_torsion_publ_flag
Zn32 N312 C336 C335 -166.8(5) 6_566 . . . ?
Zn32 N312 C332 C333 167.9(8) 6_566 . . . ?
Zn32 N305 C311 C310 -172.1(8) . . . . ?
Zn32 N305 C312 C313 173.3(13) . . . . ?
Zn31 N311 C330 C331 -171.4(7) 3_455 . . . ?
Zn31 N311 C329 C328 168.9(11) 3_455 . . . ?
Zn31 N301 C305 C304 -168.9(11) . . . . ?
Zn31 N301 C301 C302 168.0(12) . . . . ?
Zn43 N306 C314 C315 176.8(10) . . . . ?
Zn43 N306 C318 C317 179.3(14) . . . . ?
Zn43 N307 C319 C320 -171.2(11) . . . . ?
Zn43 N307 C323 C322 169.2(11) . . . . ?
N308 C326 C334 C335 -179.9(6) . . . . ?
N308 C326 C334 C333 0.0(10) . . . . ?
N308 C324 C321 C320 -166.2(9) . . . . ?
N308 C324 C321 C322 13.3(14) . . . . ?
N305 C311 C310 C309 0.8(17) . . . . ?
N302 C308 C316 C315 -2.5(16) . . . . ?
N302 C308 C316 C317 178.7(11) . . . . ?
N302 C306 C303 C304 -4.2(15) . . . . ?
N302 C306 C303 C302 176.9(11) . . . . ?
N303 C306 C303 C304 174.9(10) . . . . ?
N303 C306 C303 C302 -4.0(16) . . . . ?
N309 C324 C321 C320 12.8(13) . . . . ?
N309 C324 C321 C322 -167.6(10) . . . . ?
N304 C308 C316 C315 178.5(11) . . . . ?
N304 C308 C316 C317 -0.4(15) . . . . ?
N310 C326 C334 C335 1.1(10) . . . . ?
N310 C326 C334 C333 -179.0(7) . . . . ?
C335 C334 C333 C332 2.8(12) . . . . ?
C326 N308 C324 N309 2.1(11) . . . . ?
C326 N308 C324 C321 -178.9(7) . . . . ?
C326 N310 C325 N309 0.7(10) . . . . ?
C326 N310 C325 C327 -176.2(6) . . . . ?
C326 C334 C333 C332 -177.1(8) . . . . ?
C334 C335 C336 N312 -2.0(10) . . . . ?
C334 C333 C332 N312 0.7(15) . . . . ?
C327 C331 C330 N311 -1.8(14) . . . . ?
C327 C328 C329 N311 5(2) . . . . ?
C308 N302 C306 N303 0.3(13) . . . . ?
C308 N302 C306 C303 179.4(9) . . . . ?
C308 N304 C307 N303 3.3(14) . . . . ?
C308 N304 C307 C309 -177.1(8) . . . . ?
C308 C316 C315 C314 178.4(11) . . . . ?
C308 C316 C317 C318 178.8(15) . . . . ?
C336 N312 C332 C333 -4.8(14) . . . . ?
C336 C335 C334 C326 177.7(6) . . . . ?
C336 C335 C334 C333 -2.1(11) . . . . ?
N306 C318 C317 C316 5(3) . . . . ?
C325 N309 C324 N308 -2.6(11) . . . . ?
C325 N309 C324 C321 178.4(7) . . . . ?
C325 N310 C326 N308 -1.3(10) . . . . ?
C325 N310 C326 C334 177.6(6) . . . . ?
C325 C327 C331 C330 178.8(8) . . . . ?
C325 C327 C328 C329 179.5(11) . . . . ?
C309 C313 C312 N305 -4(3) . . . . ?
C307 N303 C306 N302 -3.4(13) . . . . ?
C307 N303 C306 C303 177.5(9) . . . . ?
C307 N304 C308 N302 -7.0(14) . . . . ?
C307 N304 C308 C316 171.9(8) . . . . ?
C307 C309 C310 C311 176.8(10) . . . . ?
C307 C309 C313 C312 -175.4(13) . . . . ?
C311 N305 C312 C313 -4(2) . . . . ?
C324 N308 C326 N310 -0.1(11) . . . . ?
C324 N308 C326 C334 -178.9(6) . . . . ?
C324 N309 C325 N310 1.0(10) . . . . ?
C324 N309 C325 C327 178.0(6) . . . . ?
C324 C321 C320 C319 -178.1(11) . . . . ?
C324 C321 C322 C323 176.6(12) . . . . ?
C316 C315 C314 N306 1(2) . . . . ?
C310 C309 C307 N303 -0.6(14) . . . . ?
C310 C309 C307 N304 179.8(9) . . . . ?
C310 C309 C313 C312 9(2) . . . . ?
C306 N302 C308 N304 5.3(14) . . . . ?
C306 N302 C308 C316 -173.7(8) . . . . ?
C306 N303 C307 N304 1.5(14) . . . . ?
C306 N303 C307 C309 -178.1(8) . . . . ?
C306 C303 C304 C305 -177.8(11) . . . . ?
C306 C303 C302 C301 177.2(13) . . . . ?
C331 C327 C325 N309 158.7(8) . . . . ?
C331 C327 C325 N310 -24.1(11) . . . . ?
C331 C327 C328 C329 -5.4(17) . . . . ?
C321 C320 C319 N307 -3(2) . . . . ?
C321 C322 C323 N307 6(2) . . . . ?
C303 C304 C305 N301 -4(2) . . . . ?
C303 C302 C301 N301 4(2) . . . . ?
C332 N312 C336 C335 5.5(11) . . . . ?
C304 C303 C302 C301 -2(2) . . . . ?
C330 N311 C329 C328 -3(2) . . . . ?
C315 C316 C317 C318 0(2) . . . . ?
C302 C303 C304 C305 1.1(18) . . . . ?
C305 N301 C301 C302 -6(2) . . . . ?
C301 N301 C305 C304 6(2) . . . . ?
C328 C327 C325 N309 -26.3(12) . . . . ?
C328 C327 C325 N310 150.9(9) . . . . ?
C328 C327 C331 C330 4.0(14) . . . . ?
C320 C321 C322 C323 -4(2) . . . . ?
C322 C321 C320 C319 2.4(18) . . . . ?
C313 C309 C307 N303 -175.9(11) . . . . ?
C313 C309 C307 N304 4.5(15) . . . . ?
C313 C309 C310 C311 -7.7(16) . . . . ?
C314 N306 C318 C317 -7(3) . . . . ?
C319 N307 C323 C322 -6(2) . . . . ?
C323 N307 C319 C320 5(2) . . . . ?
C312 N305 C311 C310 4.8(17) . . . . ?
C318 N306 C314 C315 4(2) . . . . ?
C317 C316 C315 C314 -2.8(19) . . . . ?
Zn41 N311 C330 C331 -176.6(8) 3_455 . . . ?
Zn41 N311 C329 C328 175.0(13) 3_455 . . . ?
Zn41 N301 C305 C304 179.4(12) . . . . ?
Zn41 N301 C301 C302 179.9(13) . . . . ?
Zn33 N306 C314 C315 -179.5(11) . . . . ?
Zn33 N306 C318 C317 177.2(13) . . . . ?
Zn33 N307 C319 C320 174.0(10) . . . . ?
Zn33 N307 C323 C322 -177.5(12) . . . . ?
Zn51 N311 C330 C331 175(2) 3_455 . . . ?
Zn51 N311 C329 C328 -179.9(18) 3_455 . . . ?
Zn51 N301 C305 C304 161.6(15) . . . . ?
Zn51 N301 C301 C302 -167.4(16) . . . . ?
Zn53 N306 C314 C315 -179.3(16) . . . . ?
Zn53 N306 C318 C317 179(2) . . . . ?
Zn53 N307 C319 C320 150.8(18) . . . . ?
Zn53 N307 C323 C322 -165.0(17) . . . . ?
C329 N311 C330 C331 1.3(15) . . . . ?
Zn42 N312 C336 C335 -165.7(6) 6_566 . . . ?
Zn42 N312 C332 C333 165.8(8) 6_566 . . . ?
Zn42 N305 C311 C310 -165.1(9) . . . . ?
Zn42 N305 C312 C313 166.3(14) . . . . ?
Zn52 N312 C336 C335 -165.7(9) 6_566 . . . ?
Zn52 N312 C332 C333 166.2(11) 6_566 . . . ?
Zn52 N305 C311 C310 -168.5(13) . . . . ?
Zn52 N305 C312 C313 170.1(18) . . . . ?
C809 C808 C807 C812 60(4) . . . . ?
C808 C809 C810 C811 59(4) . . . . ?
C808 C807 C812 C811 -56(4) . . . . ?
C807 C812 C811 C810 55(4) . . . . ?
C812 C811 C810 C809 -57(4) . . . . ?
C810 C809 C808 C807 -62(4) . . . . ?
C801 C806 C805 C804 52(4) . . . . ?
C806 C801 C802 C803 54(4) . . . . ?
C806 C805 C804 C803 -61(4) . . . . ?
C805 C804 C803 C802 67(3) . . . . ?
C804 C803 C802 C801 -63(4) . . . . ?
C802 C801 C806 C805 -49(4) . . . . ?

loop_
_exptl_oxdiff_crystal_face_indexfrac_h
_exptl_oxdiff_crystal_face_indexfrac_k
_exptl_oxdiff_crystal_face_indexfrac_l
_exptl_oxdiff_crystal_face_x
_exptl_oxdiff_crystal_face_y
_exptl_oxdiff_crystal_face_z
-1.0009 -0.0005 0.0005 -0.0012 0.0394 -0.0229
1.0009 0.0005 -0.0005 0.0012 -0.0394 0.0229
1.0013 -0.9994 0.0006 0.0036 0.0118 0.1111
1.0005 1.0003 -0.0017 -0.0012 -0.0907 -0.0653
0.0006 0.0006 0.9994 0.0523 -0.0076 0.0029
-0.0006 -0.0006 -0.9994 -0.0523 0.0076 -0.0029
-1.0003 0.0001 0.9999 0.0511 0.0319 -0.0200
1.0003 -0.0001 -0.9999 -0.0511 -0.0319 0.0200
2.0024 0.0016 0.9984 0.0547 -0.0864 0.0487
-2.0024 -0.0016 -0.9984 -0.0547 0.0864 -0.0487
2.0003 0.9996 -2.0010 -0.1046 -0.1150 -0.0483
